data_2005685
loop_
_publ_author_name
'Gonz\'alez, O. A.'
'Mombr\'u, A. W.'
'Suescun, L. P.'
'Mariezcurrena, R. A.'
'Manta, E.'
'Prandi, C.'

_publ_section_title
;
 Acetoxymethyl 4-Chloro-<i>N</i>-furfuryl-5-sulfamoylanthranilate, an
 Absorption Furosemide Prodrug
;
_journal_issue 11
_journal_name_full 'Acta Crystallographica Section C'
_journal_page_first 2875
_journal_page_last 2878
_journal_paper_doi 10.1107/S0108270196008360
_journal_volume 52
_journal_year 1996
_chemical_formula_sum 'C15 H15 Cl N2 O7 S'
_chemical_formula_weight 402.80
_chemical_melting_point 421.5(5)
_chemical_name_systematic
;
acetyloxymethyl 4-chloro-N-furfuryl-5-sulfamoylanthranilate
;
_space_group_IT_number 2
_symmetry_cell_setting triclinic
_symmetry_space_group_name_Hall '-P 1'
_symmetry_space_group_name_H-M 'P -1'
_audit_creation_method SHELXL
_cell_angle_alpha 72.01
_cell_angle_beta 74.57
_cell_angle_gamma 72.74
_cell_formula_units_Z 2
_cell_length_a 8.502(2)
_cell_length_b 9.653(3)
_cell_length_c 11.767(2)
_cell_measurement_reflns_used 40
_cell_measurement_temperature 293(2)
_cell_measurement_theta_max 15
_cell_measurement_theta_min 7.5
_cell_volume 860.8(4)
_computing_cell_refinement P3/P4/PC
_computing_data_collection 'P3/P4/PC (Siemens, 1991)'
_computing_data_reduction 'XDISK in SHELXTL/PC (Sheldrick, 1990b)'
_computing_molecular_graphics 'ZORTEP (Zsolnai & Pritzkow, 1995)'
_computing_publication_material 'CIFTAB in SHELXL93'
_computing_structure_refinement 'SHELXL93 (Sheldrick, 1993)'
_computing_structure_solution 'SHELXS86 (Sheldrick, 1990a)'
_diffrn_ambient_temperature 293(2)
_diffrn_measurement_device 'Siemens R3m difractometer'
_diffrn_measurement_method \q/2\q
_diffrn_radiation_monochromator graphite
_diffrn_radiation_source 'fine-focus sealed tube'
_diffrn_radiation_type MoK\a
_diffrn_radiation_wavelength 0.71073
_diffrn_reflns_av_R_equivalents 0.0243
_diffrn_reflns_av_sigmaI/netI 0.0937
_diffrn_reflns_limit_h_max 9
_diffrn_reflns_limit_h_min -3
_diffrn_reflns_limit_k_max 11
_diffrn_reflns_limit_k_min -11
_diffrn_reflns_limit_l_max 13
_diffrn_reflns_limit_l_min -13
_diffrn_reflns_number 4213
_diffrn_reflns_theta_max 24.05
_diffrn_reflns_theta_min 1.85
_diffrn_standards_decay_% 0
_diffrn_standards_interval_count 98
_diffrn_standards_number 2
_exptl_absorpt_coefficient_mu 0.385
_exptl_absorpt_correction_type none
_exptl_crystal_colour Colourless
_exptl_crystal_density_diffrn 1.554
_exptl_crystal_description Prismatic
_exptl_crystal_F_000 416
_exptl_crystal_size_max 0.17
_exptl_crystal_size_mid 0.14
_exptl_crystal_size_min 0.08
_refine_diff_density_max 0.298
_refine_diff_density_min -0.449
_refine_ls_extinction_method none
_refine_ls_goodness_of_fit_all 0.930
_refine_ls_goodness_of_fit_obs 1.088
_refine_ls_hydrogen_treatment 'For H atoms, U~eq~ fixed at 1.2U~iso~ of parent atom'
_refine_ls_matrix_type full
_refine_ls_number_parameters 269
_refine_ls_number_reflns 2722
_refine_ls_number_restraints 0
_refine_ls_restrained_S_all 0.930
_refine_ls_restrained_S_obs 1.088
_refine_ls_R_factor_all 0.1086
_refine_ls_R_factor_obs 0.0511
_refine_ls_shift/esd_max 0.000
_refine_ls_shift/esd_mean 0.000
_refine_ls_structure_factor_coef Fsqd
_refine_ls_weighting_details 'w = 1/[\s^2^(Fo^2^)+(0.0687P)^2^] where P=(Fo^2^+2Fc^2^)/3'
_refine_ls_weighting_scheme calc
_refine_ls_wR_factor_all 0.1437
_refine_ls_wR_factor_obs 0.1179
_reflns_number_observed 1461
_reflns_number_total 2722
_reflns_observed_criterion >2sigma(I)
_cod_data_source_file sx1003.cif
_cod_data_source_block pdpub
_cod_depositor_comments
;
The following automatic conversions were performed:

'_chemical_melting_point' value '421-422 K' was changed to '421.5(5)'
- the average value was taken and precision was estimated.

Automatic conversion script
Id: cif_fix_values 1715 2011-07-08 13:25:40Z adriana 

The following automatic conversions were performed:

'_refine_ls_weighting_scheme' value 'calc w =
1/[\s^2^(Fo^2^)+(0.0687P)^2^] where P=(Fo^2^+2Fc^2^)/3' was changed
to 'calc'. New tag '_refine_ls_weighting_details' was created. The
value of the new tag was set to 'w = 1/[\s^2^(Fo^2^)+(0.0687P)^2^]
where P=(Fo^2^+2Fc^2^)/3'.

Automatic conversion script
Id: cif_fix_values 3143 2015-03-26 13:38:13Z robertas 
;
_cod_database_code 2005685

loop_
_symmetry_equiv_pos_as_xyz
'x, y, z'
'-x, -y, -z'

loop_
_atom_site_aniso_label
_atom_site_aniso_U_11
_atom_site_aniso_U_22
_atom_site_aniso_U_33
_atom_site_aniso_U_12
_atom_site_aniso_U_13
_atom_site_aniso_U_23
C1 0.033(3) 0.033(3) 0.033(3) -0.006(2) -0.006(2) -0.007(2)
C2 0.033(3) 0.051(3) 0.032(3) -0.007(2) -0.011(2) -0.011(2)
C3 0.033(3) 0.042(3) 0.038(3) 0.002(2) -0.011(3) 0.002(2)
C4 0.040(3) 0.038(3) 0.032(3) -0.003(2) -0.010(2) 0.000(2)
C5 0.031(3) 0.042(3) 0.032(3) -0.006(2) -0.007(2) -0.001(2)
C6 0.029(3) 0.043(3) 0.033(3) -0.004(2) -0.008(2) -0.001(2)
C7 0.029(3) 0.044(3) 0.032(3) -0.011(2) -0.008(2) -0.006(2)
O1 0.036(2) 0.057(2) 0.047(2) -0.013(2) 0.000(2) 0.008(2)
O2 0.037(2) 0.038(2) 0.039(2) -0.003(2) -0.007(2) 0.007(2)
C8 0.043(3) 0.040(3) 0.046(3) -0.006(3) -0.016(3) 0.003(2)
O3 0.063(3) 0.039(2) 0.048(2) -0.018(2) -0.024(2) 0.006(2)
C9 0.043(3) 0.050(4) 0.044(3) -0.004(3) -0.011(3) 0.003(3)
O4 0.123(4) 0.046(2) 0.051(3) -0.018(3) -0.034(3) 0.008(2)
C10 0.103(6) 0.086(6) 0.059(5) -0.038(5) -0.044(5) 0.012(4)
N1 0.028(2) 0.055(3) 0.040(3) -0.006(2) -0.004(2) 0.005(2)
C11 0.037(3) 0.057(3) 0.047(3) -0.001(3) -0.012(3) -0.002(3)
C12 0.029(3) 0.051(3) 0.039(3) 0.001(3) -0.002(2) -0.010(3)
C13 0.049(4) 0.053(4) 0.065(4) -0.009(3) -0.002(3) -0.013(3)
C14 0.045(4) 0.055(4) 0.063(4) -0.013(3) 0.004(3) 0.002(3)
C15 0.052(4) 0.079(5) 0.047(4) -0.018(4) 0.003(3) -0.014(3)
O5 0.042(2) 0.066(3) 0.061(3) -0.018(2) -0.003(2) -0.014(2)
S 0.0325(8) 0.0514(8) 0.0389(8) -0.0115(6) -0.0048(6) 0.0043(6)
O6 0.035(2) 0.061(2) 0.056(2) 0.003(2) -0.006(2) 0.010(2)
O7 0.054(3) 0.063(2) 0.065(3) -0.033(2) -0.009(2) -0.005(2)
N2 0.059(3) 0.048(3) 0.034(3) -0.011(2) -0.007(2) 0.003(2)
Cl 0.0489(9) 0.0499(8) 0.0543(9) -0.0051(7) -0.0112(7) 0.0167(6)

loop_
_atom_site_label
_atom_site_occupancy
_atom_site_fract_x
_atom_site_fract_y
_atom_site_fract_z
_atom_site_U_iso_or_equiv
_atom_site_thermal_displace_type
_atom_site_calc_flag
_atom_site_refinement_flags
_atom_site_type_symbol
C1 1 0.5006(6) 0.4033(5) -0.1054(4) 0.0335(12) Uani d . C
C2 1 0.6547(6) 0.2968(5) -0.0865(4) 0.0380(12) Uani d . C
C3 1 0.6462(7) 0.1662(6) 0.0104(4) 0.0419(14) Uani d . C
H4 1 0.7469(62) 0.0938(52) 0.0207(42) 0.050 Uiso d . H
C4 1 0.4962(6) 0.1429(5) 0.0816(4) 0.0398(13) Uani d . C
C5 1 0.3443(6) 0.2507(5) 0.0662(4) 0.0371(12) Uani d . C
C6 1 0.3500(6) 0.3784(5) -0.0275(4) 0.0376(13) Uani d . C
H5 1 0.2494(58) 0.4551(49) -0.0454(39) 0.045 Uiso d . H
C7 1 0.4984(6) 0.5405(5) -0.2055(4) 0.0344(12) Uani d . C
O1 1 0.6199(4) 0.5714(4) -0.2821(3) 0.0530(10) Uani d . O
O2 1 0.3457(4) 0.6354(3) -0.2026(3) 0.0434(9) Uani d . O
C8 1 0.3254(7) 0.7637(5) -0.3003(4) 0.0459(15) Uani d . C
H6 1 0.4232(34) 0.7997(15) -0.3285(10) 0.055 Uiso calc R H
H7 1 0.2362(31) 0.8397(28) -0.2763(10) 0.055 Uiso calc R H
O3 1 0.2909(5) 0.7158(4) -0.3927(3) 0.0496(10) Uani d . O
C9 1 0.2515(7) 0.8236(6) -0.4914(5) 0.0500(15) Uani d . C
O4 1 0.2549(6) 0.9510(4) -0.5056(3) 0.0751(14) Uani d . O
C10 1 0.2022(11) 0.7653(9) -0.5758(7) 0.081(2) Uani d . C
H8 1 0.1429(83) 0.6847(70) -0.5355(59) 0.097 Uiso d . H
H9 1 0.1723(84) 0.8295(73) -0.6354(60) 0.097 Uiso d . H
H10 1 0.3071(89) 0.7087(74) -0.6159(62) 0.097 Uiso d . H
N1 1 0.8048(5) 0.3166(5) -0.1581(4) 0.0467(12) Uani d . N
H1 1 0.7998(63) 0.4130(53) -0.2162(44) 0.056 Uiso d . H
C11 1 0.9666(6) 0.2225(6) -0.1361(5) 0.0509(15) Uani d . C
H11 1 0.9658(6) 0.1183(6) -0.1225(5) 0.061 Uiso calc R H
H12 1 0.9893(6) 0.2346(6) -0.0637(5) 0.061 Uiso calc R H
C12 1 1.1006(6) 0.2629(6) -0.2421(5) 0.0431(13) Uani d . C
C13 1 1.1766(8) 0.3764(7) -0.2864(6) 0.058(2) Uani d . C
H13 1 1.1574(72) 0.4453(61) -0.2399(50) 0.070 Uiso d . H
C14 1 1.2891(8) 0.3522(7) -0.3950(6) 0.061(2) Uani d . C
H14 1 1.3494(73) 0.4121(62) -0.4465(52) 0.073 Uiso d . H
C15 1 1.2745(8) 0.2281(8) -0.4101(5) 0.061(2) Uani d . C
H15 1 1.3108(72) 0.1873(61) -0.4761(52) 0.074 Uiso d . H
O5 1 1.1573(5) 0.1685(4) -0.3185(4) 0.0574(10) Uani d . O
S 1 0.1468(2) 0.2306(2) 0.15933(12) 0.0447(4) Uani d . S
O6 1 0.0319(4) 0.3679(4) 0.1196(3) 0.0604(11) Uani d . O
O7 1 0.1150(5) 0.0940(4) 0.1583(3) 0.0594(11) Uani d . O
N2 1 0.1540(6) 0.2188(5) 0.2983(4) 0.0509(12) Uani d . N
H2 1 0.2110(64) 0.1125(58) 0.3322(45) 0.061 Uiso d . H
H3 1 0.1662(65) 0.3088(59) 0.3215(46) 0.061 Uiso d . H
Cl 1 0.5000(2) -0.02080(15) 0.19650(13) 0.0593(5) Uani d . Cl

loop_
_atom_type_symbol
_atom_type_description
_atom_type_scat_dispersion_real
_atom_type_scat_dispersion_imag
_atom_type_scat_source
C C 0.0033 0.0016 'International Tables Vol C Tables 4.2.6.8 and 6.1.1.4'
H H 0.0000 0.0000 'International Tables Vol C Tables 4.2.6.8 and 6.1.1.4'
O O 0.0106 0.0060 'International Tables Vol C Tables 4.2.6.8 and 6.1.1.4'
N N 0.0061 0.0033 'International Tables Vol C Tables 4.2.6.8 and 6.1.1.4'
Cl Cl 0.1484 0.1585 'International Tables Vol C Tables 4.2.6.8 and 6.1.1.4'
S S 0.1246 0.1234 'International Tables Vol C Tables 4.2.6.8 and 6.1.1.4'

loop_
_geom_angle_atom_site_label_1
_geom_angle_atom_site_label_2
_geom_angle_atom_site_label_3
_geom_angle
_geom_angle_publ_flag
C6 C1 C7 119.5(4) yes
N1 C2 C3 120.4(4) yes
C3 C4 Cl 117.4(4) yes
C6 C5 S 118.2(4) yes
O1 C7 O2 121.7(4) yes
O2 C7 C1 112.8(4) yes
O2 C8 O3 105.3(4) yes
O4 C9 O3 122.5(6) yes
O3 C9 C10 111.8(5) yes
N1 C11 C12 110.3(4) yes
C13 C12 C11 135.0(6) yes
C12 C13 C14 106.9(6) yes
C14 C15 O5 111.0(6) yes
O6 S O7 118.8(2) yes
O7 S N2 107.2(2) yes
C2 C1 C7 120.7(4) yes
N1 C2 C1 122.3(4) yes
C5 C4 Cl 121.0(4) yes
C4 C5 S 123.8(3) yes
O1 C7 C1 125.5(4) yes
C7 O2 C8 117.6(4) yes
C9 O3 C8 116.0(4) yes
O4 C9 C10 125.7(5) yes
C2 N1 C11 125.1(4) yes
C13 C12 O5 109.6(5) yes
O5 C12 C11 115.3(5) yes
C15 C14 C13 106.9(6) yes
C15 O5 C12 105.6(5) yes
O6 S N2 106.8(3) yes
C6 C1 C2 119.8(4) ?
C3 C2 C1 117.4(4) ?
C4 C3 C2 121.2(5) ?
C4 C3 H4 121.(3) ?
C2 C3 H4 118.(3) ?
C3 C4 C5 121.6(4) ?
C6 C5 C4 118.0(4) ?
C5 C6 C1 122.0(4) ?
C5 C6 H5 122.(3) ?
C1 C6 H5 116.(3) ?
O2 C8 H6 110.7(3) ?
O3 C8 H6 110.7(3) ?
O2 C8 H7 110.7(3) ?
O3 C8 H7 110.7(2) ?
H6 C8 H7 108.8 ?
C9 C10 H8 114.(4) ?
C9 C10 H9 114.(5) ?
H8 C10 H9 120.(6) ?
C9 C10 H10 106.(4) ?
H8 C10 H10 100.(6) ?
H9 C10 H10 100.(6) ?
C2 N1 H1 114.(3) ?
C11 N1 H1 119.(3) ?
N1 C11 H11 109.6(3) ?
C12 C11 H11 109.6(3) ?
N1 C11 H12 109.6(3) ?
C12 C11 H12 109.6(3) ?
H11 C11 H12 108.1 ?
C12 C13 H13 119.(4) ?
C14 C13 H13 134.(4) ?
C15 C14 H14 126.(4) ?
C13 C14 H14 127.(4) ?
C14 C15 H15 132.(4) ?
O5 C15 H15 116.(4) ?
O6 S C5 105.4(2) ?
O7 S C5 109.7(2) ?
N2 S C5 108.6(2) ?
S N2 H2 106.(3) ?
S N2 H3 121.(3) ?
H2 N2 H3 124.(4) ?

loop_
_geom_bond_atom_site_label_1
_geom_bond_atom_site_label_2
_geom_bond_distance
_geom_bond_publ_flag
C1 C6 1.400(6) yes
C1 C7 1.475(6) yes
C2 C3 1.420(6) yes
C4 C5 1.412(6) yes
C5 C6 1.380(6) yes
C7 O1 1.220(5) yes
O2 C8 1.409(5) yes
O3 C9 1.340(6) yes
C9 C10 1.479(9) yes
C11 C12 1.487(7) yes
C12 O5 1.373(6) yes
C14 C15 1.309(9) yes
S O6 1.422(3) yes
S N2 1.620(5) yes
C1 C2 1.427(6) yes
C2 N1 1.359(6) yes
C3 C4 1.366(7) yes
C4 Cl 1.732(5) yes
C5 S 1.772(5) yes
C7 O2 1.347(5) yes
C8 O3 1.429(6) yes
C9 O4 1.197(6) yes
N1 C11 1.445(6) yes
C12 C13 1.333(7) yes
C13 C14 1.416(8) yes
C15 O5 1.367(6) yes
S O7 1.427(4) yes
C3 H4 0.94(5) ?
C6 H5 0.97(4) ?
C8 H6 0.94(3) ?
C8 H7 0.94(3) ?
C10 H8 0.98(6) ?
C10 H9 0.82(6) ?
C10 H10 0.98(7) ?
N1 H1 0.97(5) ?
C11 H11 0.97 ?
C11 H12 0.97 ?
C13 H13 0.94(5) ?
C14 H14 0.87(5) ?
C15 H15 0.92(5) ?
N2 H2 1.00(5) ?
N2 H3 1.03(5) ?

loop_
_geom_torsion_atom_site_label_1
_geom_torsion_atom_site_label_2
_geom_torsion_atom_site_label_3
_geom_torsion_atom_site_label_4
_geom_torsion
_geom_torsion_publ_flag
C7 C1 C2 N1 0.5(7) yes
C2 C3 C4 Cl 179.5(4) yes
S C5 C6 C1 -180.0(4) yes
C2 C1 C7 O1 4.0(8) yes
O1 C7 O2 C8 8.0(7) yes
O2 C8 O3 C9 174.1(4) yes
C2 N1 C11 C12 171.4(5) yes
C12 C13 C14 C15 0.3(7) yes
C13 C12 O5 C15 1.4(6) yes
C6 C5 S O7 123.7(4) yes
N1 C2 C3 C4 -178.6(5) yes
Cl C4 C5 S -0.3(7) yes
C7 C1 C6 C5 178.7(5) yes
C6 C1 C7 O2 5.7(6) yes
C7 O2 C8 O3 84.5(5) yes
C8 O3 C9 O4 4.5(8) yes
C3 C2 N1 C11 -7.9(8) yes
N1 C11 C12 C13 73.9(8) yes
O5 C12 C13 C14 -1.1(6) yes
C14 C15 O5 C12 -1.2(7) yes
C6 C5 S O6 -5.3(5) yes
C6 C5 S N2 -119.4(4) yes
C6 C1 C2 N1 -178.8(5) ?
C6 C1 C2 C3 1.8(7) ?
C7 C1 C2 C3 -178.9(5) ?
C1 C2 C3 C4 0.8(8) ?
C2 C3 C4 C5 -3.4(8) ?
C3 C4 C5 C6 3.2(8) ?
Cl C4 C5 C6 -179.7(4) ?
C3 C4 C5 S -177.4(4) ?
C4 C5 C6 C1 -0.5(8) ?
C2 C1 C6 C5 -1.9(7) ?
C6 C1 C7 O1 -176.7(5) ?
C2 C1 C7 O2 -173.6(4) ?
C1 C7 O2 C8 -174.3(4) ?
C8 O3 C9 C10 -174.5(5) ?
C1 C2 N1 C11 172.7(5) ?
N1 C11 C12 O5 -101.9(5) ?
C11 C12 C13 C14 -177.0(6) ?
C13 C14 C15 O5 0.6(7) ?
C11 C12 O5 C15 178.2(4) ?
C4 C5 S O6 175.3(4) ?
C4 C5 S O7 -55.7(5) ?
C4 C5 S N2 61.2(5) ?

loop_
_cod_related_entry_id
_cod_related_entry_database
_cod_related_entry_code
1 ChemSpider 155558
